data_2239975
loop_
_publ_author_name
'Sharma, Naresh'
'Brahmachari, Goutam'
'Banerjee, Bubun'
'Kant, Rajni'
'Gupta, Vivek K.'

_publ_section_title
;
 Crystal structure of
 5,5'-[(4-fluorophenyl)methylene]bis[6-amino-1,3-dimethylpyrimidine-2,4(1<i>H</i>,3<i>H</i>)-dione]
;
_journal_issue 10
_journal_name_full 'Acta Crystallographica Section E'
_journal_page_first o1098
_journal_page_last o1099
_journal_paper_doi 10.1107/S1600536814019886
_journal_volume 70
_journal_year 2014
_chemical_formula_iupac 'C19 H21 F N6 O4'
_chemical_formula_moiety 'C19 H21 F N6 O4'
_chemical_formula_sum 'C19 H21 F N6 O4'
_chemical_formula_weight 416.42
_chemical_name_systematic
5,5'-[(4-Fluorophenyl)methylene]bis[6-amino-1,3-dimethylpyrimidine-2,4(1<i>H</i>,3<i>H</i>)-dione]
_space_group_IT_number 61
_symmetry_cell_setting orthorhombic
_symmetry_space_group_name_Hall '-P 2ac 2ab'
_symmetry_space_group_name_H-M 'P b c a'
_atom_sites_solution_hydrogens geom
_atom_sites_solution_primary direct
_atom_sites_solution_secondary difmap
_audit_creation_method SHELXL-97
_cell_angle_alpha 90.00
_cell_angle_beta 90.00
_cell_angle_gamma 90.00
_cell_formula_units_Z 8
_cell_length_a 14.6208(6)
_cell_length_b 11.3324(7)
_cell_length_c 22.6410(12)
_cell_measurement_reflns_used 2766
_cell_measurement_temperature 293(2)
_cell_measurement_theta_max 28.9990
_cell_measurement_theta_min 3.9590
_cell_volume 3751.4(3)
_computing_cell_refinement 'CrysAlis PRO (Oxford Diffraction, 2010)'
_computing_data_collection 'CrysAlis PRO (Oxford Diffraction, 2010)'
_computing_data_reduction 'CrysAlis PRO (Oxford Diffraction, 2010)'
_computing_molecular_graphics 'ORTEP-3 for Windows (Farrugia, 2012)'
_computing_publication_material 'PLATON (Spek, 2009)'
_computing_structure_refinement 'SHELXL97 (Sheldrick, 2008)'
_computing_structure_solution 'SHELXS97 (Sheldrick, 2008)'
_diffrn_ambient_temperature 293(2)
_diffrn_detector_area_resol_mean 16.1049
_diffrn_measured_fraction_theta_full 0.998
_diffrn_measured_fraction_theta_max 0.998
_diffrn_measurement_device_type 'Oxford Diffraction Xcalibur Sapphire3'
_diffrn_measurement_method '\w scans'
_diffrn_radiation_monochromator graphite
_diffrn_radiation_source 'fine-focus sealed tube'
_diffrn_radiation_type MoK\a
_diffrn_radiation_wavelength 0.71073
_diffrn_reflns_av_R_equivalents 0.0470
_diffrn_reflns_av_sigmaI/netI 0.0705
_diffrn_reflns_limit_h_max 18
_diffrn_reflns_limit_h_min -17
_diffrn_reflns_limit_k_max 10
_diffrn_reflns_limit_k_min -13
_diffrn_reflns_limit_l_max 27
_diffrn_reflns_limit_l_min -27
_diffrn_reflns_number 9655
_diffrn_reflns_theta_full 25.99
_diffrn_reflns_theta_max 25.99
_diffrn_reflns_theta_min 3.44
_diffrn_standards_decay_% 0
_diffrn_standards_interval_count 0
_diffrn_standards_interval_time 0
_diffrn_standards_number 0
_exptl_absorpt_coefficient_mu 0.113
_exptl_absorpt_correction_T_max 1.00000
_exptl_absorpt_correction_T_min 0.86187
_exptl_absorpt_correction_type multi-scan
_exptl_absorpt_process_details '(CrysAlis RED; Oxford Diffraction, 2010)'
_exptl_crystal_colour White
_exptl_crystal_density_diffrn 1.475
_exptl_crystal_density_method 'not measured'
_exptl_crystal_description Rectangular
_exptl_crystal_F_000 1744
_exptl_crystal_size_max 0.30
_exptl_crystal_size_mid 0.20
_exptl_crystal_size_min 0.20
_refine_diff_density_max 0.186
_refine_diff_density_min -0.199
_refine_ls_extinction_method none
_refine_ls_goodness_of_fit_ref 1.042
_refine_ls_hydrogen_treatment mixed
_refine_ls_matrix_type full
_refine_ls_number_parameters 291
_refine_ls_number_reflns 3665
_refine_ls_number_restraints 0
_refine_ls_restrained_S_all 1.042
_refine_ls_R_factor_all 0.0976
_refine_ls_R_factor_gt 0.0520
_refine_ls_shift/su_max 0.000
_refine_ls_shift/su_mean 0.000
_refine_ls_structure_factor_coef Fsqd
_refine_ls_weighting_details 'calc w=1/[\s^2^(Fo^2^)+(0.0402P)^2^+0.2800P] where P=(Fo^2^+2Fc^2^)/3'
_refine_ls_weighting_scheme calc
_refine_ls_wR_factor_gt 0.1057
_refine_ls_wR_factor_ref 0.1301
_reflns_number_gt 2208
_reflns_number_total 3665
_reflns_threshold_expression I>2\s(I)
_cod_data_source_file lh5725sup1.cif
_cod_data_source_block I
_cod_database_code 2239975
_cod_database_fobs_code 2239975

loop_
_symmetry_equiv_pos_as_xyz
'x, y, z'
'-x+1/2, -y, z+1/2'
'-x, y+1/2, -z+1/2'
'x+1/2, -y+1/2, -z'
'-x, -y, -z'
'x-1/2, y, -z-1/2'
'x, -y-1/2, z-1/2'
'-x-1/2, y-1/2, z'

loop_
_atom_site_type_symbol
_atom_site_label
_atom_site_fract_x
_atom_site_fract_y
_atom_site_fract_z
_atom_site_U_iso_or_equiv
_atom_site_adp_type
_atom_site_calc_flag
_atom_site_refinement_flags
_atom_site_occupancy
_atom_site_symmetry_multiplicity
O O3A 0.12040(11) 0.70286(16) 0.47999(8) 0.0448(5) Uani d . 1 1
O O3A' 0.41972(12) 0.90382(17) 0.35851(8) 0.0481(5) Uani d . 1 1
N N3 0.21150(13) 0.67789(19) 0.56011(9) 0.0385(5) Uani d . 1 1
N N1' 0.27279(15) 0.63863(19) 0.28860(9) 0.0445(6) Uani d . 1 1
C C5' 0.28708(16) 0.7846(2) 0.36460(10) 0.0336(6) Uani d . 1 1
N N1 0.35782(12) 0.7609(2) 0.56448(9) 0.0388(5) Uani d . 1 1
C C5 0.26609(15) 0.7945(2) 0.47801(10) 0.0317(6) Uani d . 1 1
N N18 0.16272(16) 0.6468(2) 0.36253(12) 0.0445(6) Uani d . 1 1
O O2 0.29971(14) 0.6586(2) 0.64250(9) 0.0697(7) Uani d . 1 1
C C4 0.25464(16) 0.8542(2) 0.41822(10) 0.0337(6) Uani d . 1 1
H H4 0.2992 0.9187 0.4203 0.040 Uiso calc R 1 1
C C6 0.34765(15) 0.8050(2) 0.50801(10) 0.0328(6) Uani d . 1 1
C C6' 0.24099(18) 0.6903(2) 0.34020(11) 0.0374(6) Uani d . 1 1
N N15 0.42224(15) 0.8593(2) 0.48533(11) 0.0410(6) Uani d . 1 1
C C7 0.16385(16) 0.9204(2) 0.41091(11) 0.0323(6) Uani d . 1 1
C C3A' 0.37186(18) 0.8189(2) 0.34004(11) 0.0393(6) Uani d . 1 1
N N3' 0.40473(15) 0.7555(2) 0.29207(9) 0.0465(6) Uani d . 1 1
C C3A 0.19584(17) 0.7257(2) 0.50409(11) 0.0366(6) Uani d . 1 1
F F20 -0.06866(11) 1.12341(16) 0.39325(9) 0.0834(7) Uani d . 1 1
C C2 0.28952(18) 0.6969(3) 0.59256(12) 0.0437(7) Uani d . 1 1
O O2' 0.39032(16) 0.60699(19) 0.22495(9) 0.0746(7) Uani d . 1 1
C C2' 0.3585(2) 0.6640(3) 0.26558(12) 0.0503(8) Uani d . 1 1
C C13 0.44207(17) 0.7825(3) 0.59804(11) 0.0499(8) Uani d . 1 1
H H13A 0.4918 0.7404 0.5801 0.075 Uiso calc R 1 1
H H13B 0.4341 0.7558 0.6380 0.075 Uiso calc R 1 1
H H13C 0.4554 0.8655 0.5980 0.075 Uiso calc R 1 1
C C12 0.13307(17) 0.9921(2) 0.45682(12) 0.0441(7) Uani d . 1 1
H H12 0.1651 0.9932 0.4923 0.053 Uiso calc R 1 1
C C8 0.11561(17) 0.9230(2) 0.35843(12) 0.0405(7) Uani d . 1 1
H H8 0.1362 0.8786 0.3265 0.049 Uiso calc R 1 1
C C10 0.00938(18) 1.0575(2) 0.39853(15) 0.0505(8) Uani d . 1 1
C C11 0.05596(19) 1.0616(3) 0.45075(14) 0.0510(8) Uani d . 1 1
H H11 0.0363 1.1098 0.4815 0.061 Uiso calc R 1 1
C C9 0.03704(18) 0.9907(2) 0.35245(14) 0.0502(8) Uani d . 1 1
H H9 0.0040 0.9900 0.3174 0.060 Uiso calc R 1 1
C C14 0.14123(18) 0.6033(3) 0.58682(13) 0.0536(8) Uani d . 1 1
H H14A 0.1677 0.5579 0.6183 0.080 Uiso calc R 1 1
H H14B 0.1167 0.5509 0.5575 0.080 Uiso calc R 1 1
H H14C 0.0931 0.6519 0.6022 0.080 Uiso calc R 1 1
C C17 0.4962(2) 0.7837(3) 0.26916(14) 0.0683(10) Uani d . 1 1
H H17A 0.5409 0.7351 0.2885 0.102 Uiso calc R 1 1
H H17B 0.5096 0.8653 0.2766 0.102 Uiso calc R 1 1
H H17C 0.4979 0.7690 0.2274 0.102 Uiso calc R 1 1
C C16 0.2188(2) 0.5502(3) 0.25638(13) 0.0626(9) Uani d . 1 1
H H16A 0.2378 0.5486 0.2158 0.094 Uiso calc R 1 1
H H16B 0.1551 0.5704 0.2585 0.094 Uiso calc R 1 1
H H16C 0.2283 0.4739 0.2738 0.094 Uiso calc R 1 1
H H60 0.1393(18) 0.576(3) 0.3509(12) 0.057(9) Uiso d . 1 1
H H50 0.1483(16) 0.675(2) 0.4000(13) 0.049(8) Uiso d . 1 1
H H40 0.4206(17) 0.880(2) 0.4441(13) 0.060(9) Uiso d . 1 1
H H30 0.476(2) 0.856(3) 0.5011(13) 0.069(10) Uiso d . 1 1

loop_
_atom_site_aniso_label
_atom_site_aniso_U_11
_atom_site_aniso_U_22
_atom_site_aniso_U_33
_atom_site_aniso_U_12
_atom_site_aniso_U_13
_atom_site_aniso_U_23
O3A 0.0359(10) 0.0609(13) 0.0376(10) -0.0095(9) -0.0013(8) 0.0047(10)
O3A' 0.0439(10) 0.0557(12) 0.0446(11) -0.0059(10) 0.0066(9) 0.0039(11)
N3 0.0360(11) 0.0470(14) 0.0326(11) -0.0023(10) 0.0028(10) 0.0068(12)
N1' 0.0635(15) 0.0365(13) 0.0335(12) 0.0040(11) 0.0064(11) 0.0008(11)
C5' 0.0385(14) 0.0364(15) 0.0259(12) 0.0042(12) 0.0025(11) 0.0036(12)
N1 0.0311(11) 0.0530(15) 0.0322(11) 0.0047(10) -0.0026(9) 0.0040(12)
C5 0.0263(12) 0.0375(15) 0.0313(12) 0.0021(11) 0.0015(11) 0.0023(12)
N18 0.0511(15) 0.0398(15) 0.0424(14) -0.0043(12) 0.0052(13) -0.0045(13)
O2 0.0658(14) 0.1013(19) 0.0420(12) -0.0168(13) -0.0105(11) 0.0299(13)
C4 0.0340(13) 0.0350(15) 0.0320(13) 0.0015(12) -0.0005(11) 0.0012(12)
C6 0.0320(13) 0.0355(14) 0.0310(13) 0.0041(11) -0.0008(11) -0.0001(12)
C6' 0.0450(15) 0.0349(15) 0.0324(13) 0.0090(13) 0.0004(12) 0.0048(13)
N15 0.0305(12) 0.0565(15) 0.0361(13) -0.0035(11) -0.0025(11) 0.0055(12)
C7 0.0302(13) 0.0315(14) 0.0352(14) 0.0001(11) 0.0000(11) 0.0043(12)
C3A' 0.0466(16) 0.0409(16) 0.0306(13) 0.0059(13) 0.0038(13) 0.0092(14)
N3' 0.0534(14) 0.0510(15) 0.0349(12) 0.0043(12) 0.0139(11) 0.0073(12)
C3A 0.0380(14) 0.0399(16) 0.0320(13) 0.0041(12) 0.0000(12) -0.0005(13)
F20 0.0666(12) 0.0682(13) 0.1154(17) 0.0373(10) -0.0044(11) 0.0026(13)
C2 0.0443(16) 0.0500(18) 0.0366(15) 0.0012(14) 0.0019(13) 0.0050(15)
O2' 0.1086(18) 0.0632(15) 0.0521(13) 0.0067(13) 0.0384(13) -0.0086(13)
C2' 0.071(2) 0.0446(18) 0.0354(15) 0.0101(16) 0.0139(15) 0.0097(15)
C13 0.0360(14) 0.078(2) 0.0360(14) 0.0019(15) -0.0102(12) 0.0074(16)
C12 0.0468(16) 0.0436(17) 0.0420(16) 0.0021(13) 0.0006(13) -0.0035(14)
C8 0.0459(15) 0.0344(15) 0.0414(15) 0.0067(12) -0.0041(13) 0.0006(13)
C10 0.0418(16) 0.0333(16) 0.076(2) 0.0096(13) 0.0004(16) 0.0073(17)
C11 0.0578(18) 0.0398(17) 0.0554(19) 0.0045(14) 0.0075(16) -0.0067(16)
C9 0.0519(17) 0.0431(17) 0.0556(18) 0.0095(14) -0.0143(15) 0.0051(16)
C14 0.0539(18) 0.060(2) 0.0474(17) -0.0143(15) 0.0038(14) 0.0125(17)
C17 0.0648(19) 0.082(3) 0.0577(18) 0.0027(18) 0.0337(16) 0.008(2)
C16 0.095(3) 0.0499(19) 0.0431(17) -0.0025(18) 0.0072(17) -0.0099(17)

loop_
_atom_type_symbol
_atom_type_description
_atom_type_scat_dispersion_real
_atom_type_scat_dispersion_imag
_atom_type_scat_source
C C 0.0033 0.0016 'International Tables Vol C Tables 4.2.6.8 and 6.1.1.4'
H H 0.0000 0.0000 'International Tables Vol C Tables 4.2.6.8 and 6.1.1.4'
N N 0.0061 0.0033 'International Tables Vol C Tables 4.2.6.8 and 6.1.1.4'
O O 0.0106 0.0060 'International Tables Vol C Tables 4.2.6.8 and 6.1.1.4'
F F 0.0171 0.0103 'International Tables Vol C Tables 4.2.6.8 and 6.1.1.4'

loop_
_geom_angle_atom_site_label_1
_geom_angle_atom_site_label_2
_geom_angle_atom_site_label_3
_geom_angle
C2 N3 C3A 124.1(2)
C2 N3 C14 116.9(2)
C3A N3 C14 119.0(2)
C2' N1' C6' 122.1(2)
C2' N1' C16 116.1(2)
C6' N1' C16 121.8(2)
C6' C5' C3A' 119.0(2)
C6' C5' C4 124.6(2)
C3A' C5' C4 116.4(2)
C6 N1 C2 122.4(2)
C6 N1 C13 120.6(2)
C2 N1 C13 117.0(2)
C6 C5 C3A 118.0(2)
C6 C5 C4 119.7(2)
C3A C5 C4 122.3(2)
C6' N18 H60 122.2(17)
C6' N18 H50 114.3(16)
H60 N18 H50 119(2)
C5 C4 C5' 116.4(2)
C5 C4 C7 114.11(19)
C5' C4 C7 115.9(2)
C5 C4 H4 102.5
C5' C4 H4 102.5
C7 C4 H4 102.5
N15 C6 C5 123.3(2)
N15 C6 N1 115.4(2)
C5 C6 N1 121.2(2)
N18 C6' C5' 123.3(2)
N18 C6' N1' 116.6(2)
C5' C6' N1' 120.1(2)
C6 N15 H40 117.4(16)
C6 N15 H30 124(2)
H40 N15 H30 116(3)
C8 C7 C12 117.6(2)
C8 C7 C4 123.0(2)
C12 C7 C4 119.0(2)
O3A' C3A' N3' 117.6(2)
O3A' C3A' C5' 124.5(2)
N3' C3A' C5' 118.0(2)
C2' N3' C3A' 124.1(2)
C2' N3' C17 117.2(2)
C3A' N3' C17 118.6(2)
O3A C3A N3 117.2(2)
O3A C3A C5 124.6(2)
N3 C3A C5 118.2(2)
O2 C2 N3 122.8(3)
O2 C2 N1 121.5(3)
N3 C2 N1 115.7(2)
O2' C2' N3' 122.8(3)
O2' C2' N1' 121.3(3)
N3' C2' N1' 115.9(2)
N1 C13 H13A 109.5
N1 C13 H13B 109.5
H13A C13 H13B 109.5
N1 C13 H13C 109.5
H13A C13 H13C 109.5
H13B C13 H13C 109.5
C11 C12 C7 121.4(3)
C11 C12 H12 119.3
C7 C12 H12 119.3
C7 C8 C9 121.2(3)
C7 C8 H8 119.4
C9 C8 H8 119.4
C9 C10 C11 122.6(3)
C9 C10 F20 119.2(3)
C11 C10 F20 118.2(3)
C10 C11 C12 118.3(3)
C10 C11 H11 120.9
C12 C11 H11 120.9
C10 C9 C8 118.8(3)
C10 C9 H9 120.6
C8 C9 H9 120.6
N3 C14 H14A 109.5
N3 C14 H14B 109.5
H14A C14 H14B 109.5
N3 C14 H14C 109.5
H14A C14 H14C 109.5
H14B C14 H14C 109.5
N3' C17 H17A 109.5
N3' C17 H17B 109.5
H17A C17 H17B 109.5
N3' C17 H17C 109.5
H17A C17 H17C 109.5
H17B C17 H17C 109.5
N1' C16 H16A 109.5
N1' C16 H16B 109.5
H16A C16 H16B 109.5
N1' C16 H16C 109.5
H16A C16 H16C 109.5
H16B C16 H16C 109.5

loop_
_geom_bond_atom_site_label_1
_geom_bond_atom_site_label_2
_geom_bond_distance
O3A C3A 1.257(3)
O3A' C3A' 1.261(3)
N3 C2 1.374(3)
N3 C3A 1.398(3)
N3 C14 1.462(3)
N1' C2' 1.387(3)
N1' C6' 1.387(3)
N1' C16 1.469(3)
C5' C6' 1.379(3)
C5' C3A' 1.413(3)
C5' C4 1.523(3)
N1 C6 1.381(3)
N1 C2 1.388(3)
N1 C13 1.468(3)
C5 C6 1.377(3)
C5 C3A 1.419(3)
C5 C4 1.522(3)
N18 C6' 1.345(3)
N18 H60 0.91(3)
N18 H50 0.93(3)
O2 C2 1.220(3)
C4 C7 1.533(3)
C4 H4 0.9800
C6 N15 1.354(3)
N15 H40 0.96(3)
N15 H30 0.87(3)
C7 C8 1.382(3)
C7 C12 1.394(3)
C3A' N3' 1.388(3)
N3' C2' 1.376(3)
N3' C17 1.470(3)
F20 C10 1.369(3)
O2' C2' 1.217(3)
C13 H13A 0.9600
C13 H13B 0.9600
C13 H13C 0.9600
C12 C11 1.382(4)
C12 H12 0.9300
C8 C9 1.388(3)
C8 H8 0.9300
C10 C9 1.351(4)
C10 C11 1.365(4)
C11 H11 0.9300
C9 H9 0.9300
C14 H14A 0.9600
C14 H14B 0.9600
C14 H14C 0.9600
C17 H17A 0.9600
C17 H17B 0.9600
C17 H17C 0.9600
C16 H16A 0.9600
C16 H16B 0.9600
C16 H16C 0.9600

loop_
_geom_hbond_atom_site_label_D
_geom_hbond_atom_site_label_H
_geom_hbond_atom_site_label_A
_geom_hbond_site_symmetry_A
_geom_hbond_distance_DH
_geom_hbond_distance_HA
_geom_hbond_distance_DA
_geom_hbond_angle_DHA
_geom_hbond_publ_flag
N15 H40 O3A' 1_555 0.96(3) 1.96(3) 2.916(3) 174(2) y
N18 H50 O3A 1_555 0.93(3) 1.88(3) 2.803(3) 170(2) y
N15 H30 O3A 4_566 0.86(3) 2.26(3) 3.083(3) 161(3) y
N18 H60 O3A' 8_655 0.91(3) 2.14(3) 3.007(3) 159(2) y
C13 H13A O3A 4_566 0.96 2.41 3.154(3) 134 y
C13 H13A Cg 4_466 0.96 2.98 3.744(3) 138 y

loop_
_geom_torsion_atom_site_label_1
_geom_torsion_atom_site_label_2
_geom_torsion_atom_site_label_3
_geom_torsion_atom_site_label_4
_geom_torsion
C6 C5 C4 C5' 86.2(3)
C3A C5 C4 C5' -92.6(3)
C6 C5 C4 C7 -134.7(2)
C3A C5 C4 C7 46.5(3)
C6' C5' C4 C5 75.3(3)
C3A' C5' C4 C5 -102.8(3)
C6' C5' C4 C7 -63.1(3)
C3A' C5' C4 C7 118.8(2)
C3A C5 C6 N15 173.9(2)
C4 C5 C6 N15 -4.9(4)
C3A C5 C6 N1 -6.9(4)
C4 C5 C6 N1 174.3(2)
C2 N1 C6 N15 -176.2(2)
C13 N1 C6 N15 5.1(3)
C2 N1 C6 C5 4.6(4)
C13 N1 C6 C5 -174.1(2)
C3A' C5' C6' N18 176.0(2)
C4 C5' C6' N18 -2.1(4)
C3A' C5' C6' N1' -6.9(4)
C4 C5' C6' N1' 175.0(2)
C2' N1' C6' N18 -171.0(2)
C16 N1' C6' N18 6.6(4)
C2' N1' C6' C5' 11.7(4)
C16 N1' C6' C5' -170.7(2)
C5 C4 C7 C8 -142.5(2)
C5' C4 C7 C8 -3.2(3)
C5 C4 C7 C12 44.9(3)
C5' C4 C7 C12 -175.8(2)
C6' C5' C3A' O3A' 179.7(2)
C4 C5' C3A' O3A' -2.0(4)
C6' C5' C3A' N3' 0.1(4)
C4 C5' C3A' N3' 178.3(2)
O3A' C3A' N3' C2' -177.2(2)
C5' C3A' N3' C2' 2.4(4)
O3A' C3A' N3' C17 5.4(3)
C5' C3A' N3' C17 -175.0(2)
C2 N3 C3A O3A -178.5(2)
C14 N3 C3A O3A 1.2(4)
C2 N3 C3A C5 2.5(4)
C14 N3 C3A C5 -177.9(2)
C6 C5 C3A O3A -175.5(2)
C4 C5 C3A O3A 3.4(4)
C6 C5 C3A N3 3.5(4)
C4 C5 C3A N3 -177.7(2)
C3A N3 C2 O2 176.5(3)
C14 N3 C2 O2 -3.2(4)
C3A N3 C2 N1 -4.8(4)
C14 N3 C2 N1 175.5(2)
C6 N1 C2 O2 -180.0(3)
C13 N1 C2 O2 -1.3(4)
C6 N1 C2 N3 1.3(4)
C13 N1 C2 N3 -179.9(2)
C3A' N3' C2' O2' -177.2(3)
C17 N3' C2' O2' 0.2(4)
C3A' N3' C2' N1' 1.8(4)
C17 N3' C2' N1' 179.3(2)
C6' N1' C2' O2' 170.1(2)
C16 N1' C2' O2' -7.6(4)
C6' N1' C2' N3' -8.9(4)
C16 N1' C2' N3' 173.4(2)
C8 C7 C12 C11 1.4(4)
C4 C7 C12 C11 174.4(2)
C12 C7 C8 C9 -2.7(4)
C4 C7 C8 C9 -175.4(2)
C9 C10 C11 C12 -1.6(4)
F20 C10 C11 C12 177.9(2)
C7 C12 C11 C10 0.7(4)
C11 C10 C9 C8 0.3(4)
F20 C10 C9 C8 -179.2(2)
C7 C8 C9 C10 1.9(4)
